data_2237452
loop_
_publ_author_name
'Maheshwaran, Velusamy'
'Thiruselvam, Viswanathan'
'Manjunathan, Munisamy'
'Anbalagan, Krishnamoorthy'
'Ponnuswamy, Mondikalipudur Nanjappa Gounder'

_publ_section_title
;
 <i>cis</i>-Chlorido(ethylamine)bis(propane-1,3-diamine)cobalt(III)
 dichloride
;
_journal_coeditor_code BT6888
_journal_issue 3
_journal_name_full 'Acta Crystallographica Section E'
_journal_page_first m170
_journal_page_last m171
_journal_paper_doi 10.1107/S1600536813004650
_journal_volume 69
_journal_year 2013
_chemical_formula_iupac '[Co Cl (C2 H7 N) (C3 H10 N2)2] Cl2'
_chemical_formula_moiety 'C8 H27 Cl Co N5 2+, 2(Cl -)'
_chemical_formula_sum 'C8 H27 Cl3 Co N5'
_chemical_formula_weight 358.63
_chemical_name_systematic
;
<i>cis</i>-Chlorido(ethylamine)bis(propane-1,3-diamine)cobalt(III)
dichloride
;
_space_group_IT_number 2
_symmetry_cell_setting triclinic
_symmetry_space_group_name_Hall '-P 1'
_symmetry_space_group_name_H-M 'P -1'
_atom_sites_solution_hydrogens geom
_atom_sites_solution_primary direct
_atom_sites_solution_secondary difmap
_audit_creation_method SHELXL-97
_cell_angle_alpha 102.780(3)
_cell_angle_beta 99.936(4)
_cell_angle_gamma 92.580(4)
_cell_formula_units_Z 2
_cell_length_a 7.8847(4)
_cell_length_b 8.0627(4)
_cell_length_c 12.6526(5)
_cell_measurement_reflns_used 2784
_cell_measurement_temperature 293(2)
_cell_measurement_theta_max 28.9820
_cell_measurement_theta_min 3.4060
_cell_volume 769.76(6)
_computing_cell_refinement '<i>CrysAlis RED</i> (Oxford  Diffraction, 2009)'
_computing_data_collection '<i>CrysAlis CCD</i> (Oxford  Diffraction, 2009)'
_computing_data_reduction '<i>CrysAlis RED</i> (Oxford  Diffraction, 2009)'
_computing_molecular_graphics '<i>ORTEP-3 for Windows</i> (Farrugia, 2012) and PLATON (Spek, 2009)'
_computing_publication_material '<i>PLATON</i> (Spek, 2009)'
_computing_structure_refinement '<i>SHELXL97</i> (Sheldrick, 2008)'
_computing_structure_solution '<i>SHELXS97</i> (Sheldrick, 2008)'
_diffrn_ambient_temperature 293(2)
_diffrn_measured_fraction_theta_full 0.999
_diffrn_measured_fraction_theta_max 0.999
_diffrn_measurement_device_type 'Oxford Diffraction Xcalibur Eos'
_diffrn_measurement_method '\w scans'
_diffrn_radiation_monochromator graphite
_diffrn_radiation_source 'fine-focus sealed tube'
_diffrn_radiation_type MoK\a
_diffrn_radiation_wavelength 0.71073
_diffrn_reflns_av_R_equivalents 0.0184
_diffrn_reflns_av_sigmaI/netI 0.0294
_diffrn_reflns_limit_h_max 9
_diffrn_reflns_limit_h_min -9
_diffrn_reflns_limit_k_max 9
_diffrn_reflns_limit_k_min -9
_diffrn_reflns_limit_l_max 12
_diffrn_reflns_limit_l_min -15
_diffrn_reflns_number 4965
_diffrn_reflns_theta_full 24.99
_diffrn_reflns_theta_max 24.99
_diffrn_reflns_theta_min 2.75
_diffrn_standards_decay_% 0
_diffrn_standards_interval_count 0
_diffrn_standards_interval_time 0
_diffrn_standards_number 0
_exptl_absorpt_coefficient_mu 1.624
_exptl_absorpt_correction_T_max 1.00000
_exptl_absorpt_correction_T_min 0.60042
_exptl_absorpt_correction_type multi-scan
_exptl_absorpt_process_details '(<i>CrysAlis PRO</i>; Oxford Diffraction, 2009)'
_exptl_crystal_colour Yellow
_exptl_crystal_density_diffrn 1.547
_exptl_crystal_density_method 'not measured'
_exptl_crystal_description Block
_exptl_crystal_F_000 376
_exptl_crystal_size_max 0.45
_exptl_crystal_size_mid 0.35
_exptl_crystal_size_min 0.35
_refine_diff_density_max 0.298
_refine_diff_density_min -0.349
_refine_ls_extinction_method none
_refine_ls_goodness_of_fit_ref 0.993
_refine_ls_hydrogen_treatment mixed
_refine_ls_matrix_type full
_refine_ls_number_parameters 194
_refine_ls_number_reflns 2711
_refine_ls_number_restraints 0
_refine_ls_restrained_S_all 0.993
_refine_ls_R_factor_all 0.0319
_refine_ls_R_factor_gt 0.0249
_refine_ls_shift/su_max 0.001
_refine_ls_shift/su_mean 0.000
_refine_ls_structure_factor_coef Fsqd
_refine_ls_weighting_details 'calc w=1/[\s^2^(Fo^2^)+(0.0360P)^2^] where P=(Fo^2^+2Fc^2^)/3'
_refine_ls_weighting_scheme calc
_refine_ls_wR_factor_gt 0.0587
_refine_ls_wR_factor_ref 0.0601
_reflns_number_gt 2299
_reflns_number_total 2711
_reflns_threshold_expression I>2\s(I)
_cod_data_source_file bt6888.cif
_cod_data_source_block I
_cod_database_code 2237452
_cod_database_fobs_code 2237452

loop_
_symmetry_equiv_pos_as_xyz
'x, y, z'
'-x, -y, -z'

loop_
_atom_site_type_symbol
_atom_site_label
_atom_site_fract_x
_atom_site_fract_y
_atom_site_fract_z
_atom_site_U_iso_or_equiv
_atom_site_adp_type
_atom_site_calc_flag
_atom_site_refinement_flags
_atom_site_occupancy
_atom_site_symmetry_multiplicity
C C1 0.7176(3) 0.6154(3) 0.98937(17) 0.0278(5) Uani d . 1 1
H H1A 0.7705 0.6146 1.0644 0.033 Uiso calc R 1 1
H H1B 0.6287 0.5210 0.9632 0.033 Uiso calc R 1 1
C C2 0.6360(3) 0.7792(3) 0.98931(16) 0.0289(5) Uani d . 1 1
H H2A 0.7265 0.8717 1.0056 0.035 Uiso calc R 1 1
H H2B 0.5691 0.8005 1.0477 0.035 Uiso calc R 1 1
C C3 0.5193(3) 0.7803(3) 0.88121(16) 0.0253(5) Uani d . 1 1
H H3A 0.4308 0.6858 0.8637 0.030 Uiso calc R 1 1
H H3B 0.4622 0.8853 0.8896 0.030 Uiso calc R 1 1
C C4 1.0645(3) 0.9053(3) 0.74479(16) 0.0364(6) Uani d . 1 1
H H4A 1.1607 0.8388 0.7295 0.044 Uiso calc R 1 1
H H4B 1.1112 1.0209 0.7820 0.044 Uiso calc R 1 1
C C5 0.9486(4) 0.9081(3) 0.63747(19) 0.0460(7) Uani d . 1 1
H H5A 0.8456 0.9630 0.6526 0.055 Uiso calc R 1 1
H H5B 1.0082 0.9744 0.5975 0.055 Uiso calc R 1 1
C C6 0.8976(3) 0.7309(3) 0.56745(17) 0.0359(6) Uani d . 1 1
H H6A 0.8494 0.7373 0.4927 0.043 Uiso calc R 1 1
H H6B 0.9996 0.6683 0.5650 0.043 Uiso calc R 1 1
C C7 0.4777(3) 0.3755(3) 0.7108(2) 0.0333(5) Uani d . 1 1
H H7A 0.4207 0.4316 0.6557 0.040 Uiso calc R 1 1
H H7B 0.4483 0.4289 0.7811 0.040 Uiso calc R 1 1
C C8 0.4119(3) 0.1879(3) 0.6799(2) 0.0432(7) Uani d . 1 1
H H8A 0.2888 0.1776 0.6750 0.065 Uiso calc R 1 1
H H8B 0.4656 0.1326 0.7353 0.065 Uiso calc R 1 1
H H8C 0.4396 0.1349 0.6100 0.065 Uiso calc R 1 1
N N1 0.8505(2) 0.5908(2) 0.91895(14) 0.0205(4) Uani d . 1 1
N N2 0.6139(2) 0.7664(2) 0.78807(14) 0.0202(4) Uani d . 1 1
N N3 0.9726(3) 0.8316(2) 0.81887(14) 0.0210(4) Uani d . 1 1
N N4 0.7690(3) 0.6375(3) 0.61050(14) 0.0223(4) Uani d . 1 1
N N5 0.6662(2) 0.3992(2) 0.71863(16) 0.0222(4) Uani d . 1 1
Cl Cl1 1.03872(7) 0.47044(7) 0.74016(4) 0.03006(14) Uani d . 1 1
Cl Cl2 0.79985(7) 0.17837(6) 0.92229(4) 0.02905(14) Uani d . 1 1
Cl Cl3 0.36383(7) 0.73553(7) 0.55285(4) 0.03125(14) Uani d . 1 1
Co Co1 0.80944(3) 0.62246(3) 0.766006(19) 0.01506(9) Uani d . 1 1
H H2C 0.543(3) 0.741(3) 0.7294(17) 0.024(6) Uiso d . 1 1
H H3C 0.926(3) 0.908(3) 0.8502(17) 0.020(7) Uiso d . 1 1
H H3D 1.052(3) 0.797(3) 0.8632(17) 0.022(6) Uiso d . 1 1
H H4D 0.685(3) 0.678(3) 0.5978(17) 0.019(7) Uiso d . 1 1
H H1C 0.882(3) 0.490(3) 0.9103(16) 0.020(6) Uiso d . 1 1
H H4C 0.756(3) 0.532(3) 0.5693(16) 0.020(6) Uiso d . 1 1
H H2D 0.652(3) 0.867(3) 0.7894(17) 0.030(7) Uiso d . 1 1
H H5D 0.693(3) 0.360(3) 0.659(2) 0.037(7) Uiso d . 1 1
H H1D 0.937(3) 0.652(3) 0.9535(17) 0.024(6) Uiso d . 1 1
H H5C 0.717(3) 0.339(3) 0.763(2) 0.042(8) Uiso d . 1 1

loop_
_atom_site_aniso_label
_atom_site_aniso_U_11
_atom_site_aniso_U_22
_atom_site_aniso_U_33
_atom_site_aniso_U_12
_atom_site_aniso_U_13
_atom_site_aniso_U_23
C1 0.0319(13) 0.0330(12) 0.0235(11) 0.0038(10) 0.0115(10) 0.0120(10)
C2 0.0376(14) 0.0307(12) 0.0203(11) 0.0054(10) 0.0138(10) 0.0030(9)
C3 0.0241(12) 0.0242(11) 0.0291(11) 0.0077(9) 0.0117(9) 0.0033(9)
C4 0.0341(14) 0.0469(15) 0.0264(12) -0.0202(12) 0.0066(11) 0.0086(11)
C5 0.0562(17) 0.0496(16) 0.0346(13) -0.0224(14) 0.0048(12) 0.0233(12)
C6 0.0319(13) 0.0576(16) 0.0186(11) -0.0099(12) 0.0059(10) 0.0113(11)
C7 0.0252(12) 0.0287(12) 0.0428(13) -0.0039(10) 0.0049(11) 0.0037(10)
C8 0.0386(15) 0.0320(14) 0.0556(16) -0.0137(11) 0.0004(13) 0.0130(12)
N1 0.0189(10) 0.0188(10) 0.0230(9) 0.0011(8) 0.0022(8) 0.0047(8)
N2 0.0198(10) 0.0212(10) 0.0184(9) 0.0030(8) 0.0005(8) 0.0039(8)
N3 0.0210(10) 0.0211(10) 0.0206(9) -0.0018(8) 0.0032(8) 0.0051(8)
N4 0.0196(11) 0.0259(11) 0.0188(9) -0.0004(9) 0.0013(8) 0.0021(8)
N5 0.0224(10) 0.0205(9) 0.0213(10) -0.0017(8) 0.0027(8) 0.0016(8)
Cl1 0.0230(3) 0.0349(3) 0.0332(3) 0.0107(2) 0.0084(2) 0.0057(2)
Cl2 0.0321(3) 0.0204(3) 0.0321(3) -0.0007(2) 0.0000(2) 0.0061(2)
Cl3 0.0277(3) 0.0351(3) 0.0248(3) 0.0028(2) 0.0000(2) -0.0022(2)
Co1 0.01382(15) 0.01541(15) 0.01497(15) 0.00020(10) 0.00225(10) 0.00205(10)

loop_
_atom_type_symbol
_atom_type_description
_atom_type_scat_dispersion_real
_atom_type_scat_dispersion_imag
_atom_type_scat_source
C C 0.0033 0.0016 'International Tables Vol C Tables 4.2.6.8 and 6.1.1.4'
H H 0.0000 0.0000 'International Tables Vol C Tables 4.2.6.8 and 6.1.1.4'
N N 0.0061 0.0033 'International Tables Vol C Tables 4.2.6.8 and 6.1.1.4'
Cl Cl 0.1484 0.1585 'International Tables Vol C Tables 4.2.6.8 and 6.1.1.4'
Co Co 0.3494 0.9721 'International Tables Vol C Tables 4.2.6.8 and 6.1.1.4'

loop_
_geom_angle_atom_site_label_1
_geom_angle_atom_site_label_2
_geom_angle_atom_site_label_3
_geom_angle
N1 C1 C2 112.37(17)
N1 C1 H1A 109.1
C2 C1 H1A 109.1
N1 C1 H1B 109.1
C2 C1 H1B 109.1
H1A C1 H1B 107.9
C1 C2 C3 113.66(17)
C1 C2 H2A 108.8
C3 C2 H2A 108.8
C1 C2 H2B 108.8
C3 C2 H2B 108.8
H2A C2 H2B 107.7
N2 C3 C2 112.96(17)
N2 C3 H3A 109.0
C2 C3 H3A 109.0
N2 C3 H3B 109.0
C2 C3 H3B 109.0
H3A C3 H3B 107.8
N3 C4 C5 112.45(18)
N3 C4 H4A 109.1
C5 C4 H4A 109.1
N3 C4 H4B 109.1
C5 C4 H4B 109.1
H4A C4 H4B 107.8
C6 C5 C4 111.3(2)
C6 C5 H5A 109.4
C4 C5 H5A 109.4
C6 C5 H5B 109.4
C4 C5 H5B 109.4
H5A C5 H5B 108.0
N4 C6 C5 111.91(19)
N4 C6 H6A 109.2
C5 C6 H6A 109.2
N4 C6 H6B 109.2
C5 C6 H6B 109.2
H6A C6 H6B 107.9
N5 C7 C8 111.9(2)
N5 C7 H7A 109.2
C8 C7 H7A 109.2
N5 C7 H7B 109.2
C8 C7 H7B 109.2
H7A C7 H7B 107.9
C7 C8 H8A 109.5
C7 C8 H8B 109.5
H8A C8 H8B 109.5
C7 C8 H8C 109.5
H8A C8 H8C 109.5
H8B C8 H8C 109.5
C1 N1 Co1 122.70(14)
C1 N1 H1C 111.0(14)
Co1 N1 H1C 102.2(13)
C1 N1 H1D 106.7(15)
Co1 N1 H1D 108.1(14)
H1C N1 H1D 105(2)
C3 N2 Co1 124.93(14)
C3 N2 H2C 108.5(15)
Co1 N2 H2C 106.5(15)
C3 N2 H2D 106.4(15)
Co1 N2 H2D 105.9(16)
H2C N2 H2D 102(2)
C4 N3 Co1 122.95(13)
C4 N3 H3C 105.6(15)
Co1 N3 H3C 109.9(15)
C4 N3 H3D 105.5(14)
Co1 N3 H3D 100.6(14)
H3C N3 H3D 112(2)
C6 N4 Co1 120.95(14)
C6 N4 H4D 105.3(16)
Co1 N4 H4D 109.1(16)
C6 N4 H4C 105.5(13)
Co1 N4 H4C 107.6(13)
H4D N4 H4C 108(2)
C7 N5 Co1 125.65(15)
C7 N5 H5D 110.9(17)
Co1 N5 H5D 100.9(16)
C7 N5 H5C 109.0(16)
Co1 N5 H5C 103.4(16)
H5D N5 H5C 105(2)
N4 Co1 N1 176.20(8)
N4 Co1 N3 94.63(7)
N1 Co1 N3 88.27(8)
N4 Co1 N2 88.57(8)
N1 Co1 N2 93.94(7)
N3 Co1 N2 89.27(9)
N4 Co1 N5 88.27(8)
N1 Co1 N5 88.62(8)
N3 Co1 N5 173.98(9)
N2 Co1 N5 96.09(8)
N4 Co1 Cl1 90.49(7)
N1 Co1 Cl1 87.13(6)
N3 Co1 Cl1 88.21(7)
N2 Co1 Cl1 177.23(6)
N5 Co1 Cl1 86.49(6)

loop_
_geom_bond_atom_site_label_1
_geom_bond_atom_site_label_2
_geom_bond_distance
C1 N1 1.481(3)
C1 C2 1.495(3)
C1 H1A 0.9700
C1 H1B 0.9700
C2 C3 1.513(3)
C2 H2A 0.9700
C2 H2B 0.9700
C3 N2 1.486(2)
C3 H3A 0.9700
C3 H3B 0.9700
C4 N3 1.483(2)
C4 C5 1.506(3)
C4 H4A 0.9700
C4 H4B 0.9700
C5 C6 1.502(3)
C5 H5A 0.9700
C5 H5B 0.9700
C6 N4 1.482(3)
C6 H6A 0.9700
C6 H6B 0.9700
C7 N5 1.474(3)
C7 C8 1.519(3)
C7 H7A 0.9700
C7 H7B 0.9700
C8 H8A 0.9600
C8 H8B 0.9600
C8 H8C 0.9600
N1 Co1 1.9811(17)
N1 H1C 0.85(2)
N1 H1D 0.82(2)
N2 Co1 1.9921(18)
N2 H2C 0.83(2)
N2 H2D 0.84(2)
N3 Co1 1.9887(17)
N3 H3C 0.79(2)
N3 H3D 0.87(2)
N4 Co1 1.9698(18)
N4 H4D 0.76(2)
N4 H4C 0.88(2)
N5 Co1 1.9953(16)
N5 H5D 0.82(2)
N5 H5C 0.88(3)
Cl1 Co1 2.2591(6)

loop_
_geom_hbond_atom_site_label_D
_geom_hbond_atom_site_label_H
_geom_hbond_atom_site_label_A
_geom_hbond_site_symmetry_A
_geom_hbond_distance_DH
_geom_hbond_distance_HA
_geom_hbond_distance_DA
_geom_hbond_angle_DHA
N2 H2D Cl2 1_565 0.84(2) 2.77(2) 3.5033(19) 145.6(18)
N3 H3C Cl2 1_565 0.79(2) 2.49(2) 3.275(2) 168(2)
N1 H1D Cl2 2_767 0.82(2) 2.52(2) 3.3278(19) 173.2(18)
N3 H3D Cl2 2_767 0.87(2) 2.72(2) 3.472(2) 145.6(18)
N4 H4C Cl3 2_666 0.88(2) 2.40(2) 3.261(2) 163.7(19)
N5 H5D Cl3 2_666 0.82(2) 2.57(2) 3.329(2) 154(2)

loop_
_geom_torsion_atom_site_label_1
_geom_torsion_atom_site_label_2
_geom_torsion_atom_site_label_3
_geom_torsion_atom_site_label_4
_geom_torsion
N1 C1 C2 C3 70.5(2)
C1 C2 C3 N2 -64.4(2)
N3 C4 C5 C6 -68.7(3)
C4 C5 C6 N4 73.7(3)
C2 C1 N1 Co1 -48.3(2)
C2 C3 N2 Co1 37.7(2)
C5 C4 N3 Co1 43.3(3)
C5 C6 N4 Co1 -51.5(3)
C8 C7 N5 Co1 -175.91(15)
C6 N4 Co1 N3 23.7(2)
C6 N4 Co1 N2 112.81(19)
C6 N4 Co1 N5 -151.1(2)
C6 N4 Co1 Cl1 -64.58(19)
C1 N1 Co1 N3 109.69(17)
C1 N1 Co1 N2 20.54(17)
C1 N1 Co1 N5 -75.46(17)
C1 N1 Co1 Cl1 -162.02(16)
C4 N3 Co1 N4 -20.0(2)
C4 N3 Co1 N1 157.5(2)
C4 N3 Co1 N2 -108.52(19)
C4 N3 Co1 Cl1 70.34(19)
C3 N2 Co1 N4 161.39(17)
C3 N2 Co1 N1 -15.75(17)
C3 N2 Co1 N3 -103.96(17)
C3 N2 Co1 N5 73.28(17)
C7 N5 Co1 N4 -89.73(19)
C7 N5 Co1 N1 92.47(19)
C7 N5 Co1 N2 -1.35(19)
C7 N5 Co1 Cl1 179.67(18)
